data_7228218
loop_
_publ_author_name
'Boer, Stephanie A.'
'Turner, David R.'

_publ_section_title
;
 A robust metallomacrocyclic motif for the formation interpenetrated
 coordination polymers
;
_journal_issue 17
_journal_name_full CrystEngComm
_journal_page_first 2402
_journal_paper_doi 10.1039/C7CE00498B
_journal_volume 19
_journal_year 2017
_chemical_absolute_configuration syn
_chemical_formula_moiety 'C31 H30 Cd N5 O10, C28 H25 Cd N4 O10'
_chemical_formula_sum 'C59 H55 Cd2 N9 O20'
_chemical_formula_weight 1434.92
_space_group_crystal_system tetragonal
_space_group_IT_number 77
_space_group_name_Hall 'P 4c'
_space_group_name_H-M_alt 'P 42'
_symmetry_space_group_name_Hall 'P 4c'
_symmetry_space_group_name_H-M 'P 42'
_atom_sites_solution_hydrogens mixed
_atom_sites_solution_primary direct
_audit_creation_date 2017-03-10
_audit_creation_method
;
Olex2 1.2
(compiled 2017.03.02 svn.r3394 for OlexSys, GUI svn.r5324)
;
_audit_update_record
;
2017-03-13 deposited with the CCDC.
2017-03-28 downloaded from the CCDC.
;
_cell_angle_alpha 90
_cell_angle_beta 90
_cell_angle_gamma 90
_cell_formula_units_Z 4
_cell_length_a 16.984(2)
_cell_length_b 16.984(2)
_cell_length_c 21.780(4)
_cell_measurement_reflns_used 260223
_cell_measurement_temperature 100
_cell_measurement_theta_max 31.884
_cell_measurement_theta_min 1.199
_cell_volume 6282.6(16)
_computing_cell_refinement 'XDS (Kabsch, 1993)'
_computing_data_collection 'BluIce (McPhillips, 2002)'
_computing_data_reduction 'XDS (Kabsch, 1993)'
_computing_molecular_graphics 'Olex2 (Dolomanov et al., 2009)'
_computing_publication_material 'Olex2 (Dolomanov et al., 2009)'
_computing_structure_refinement 'ShelXL (Sheldrick, 2015)'
_computing_structure_solution 'ShelXS (Sheldrick, 2008)'
_diffrn_ambient_temperature 100
_diffrn_measured_fraction_theta_full 0.997
_diffrn_measured_fraction_theta_max 0.944
_diffrn_measurement_device_type 'ADSC Quantum 210r'
_diffrn_measurement_method 'Phi Scan'
_diffrn_radiation_monochromator 'Silicon Double Crystal'
_diffrn_radiation_type Synchrotron
_diffrn_radiation_wavelength 0.7108
_diffrn_reflns_av_R_equivalents 0.1306
_diffrn_reflns_av_unetI/netI 0.0507
_diffrn_reflns_Laue_measured_fraction_full 0.997
_diffrn_reflns_Laue_measured_fraction_max 0.944
_diffrn_reflns_limit_h_max 25
_diffrn_reflns_limit_h_min -25
_diffrn_reflns_limit_k_max 24
_diffrn_reflns_limit_k_min -25
_diffrn_reflns_limit_l_max 31
_diffrn_reflns_limit_l_min -32
_diffrn_reflns_number 260223
_diffrn_reflns_point_group_measured_fraction_full 0.997
_diffrn_reflns_point_group_measured_fraction_max 0.939
_diffrn_reflns_theta_full 26.000
_diffrn_reflns_theta_max 31.888
_diffrn_reflns_theta_min 1.199
_diffrn_source 'MX1 beamline Australian Synchrotron'
_exptl_absorpt_coefficient_mu 0.758
_exptl_crystal_colour 'clear light yellow'
_exptl_crystal_colour_lustre clear
_exptl_crystal_colour_modifier light
_exptl_crystal_colour_primary yellow
_exptl_crystal_density_diffrn 1.517
_exptl_crystal_description block
_exptl_crystal_F_000 2912
_exptl_crystal_size_max 0.03
_exptl_crystal_size_mid 0.02
_exptl_crystal_size_min 0.01
_refine_diff_density_max 1.229
_refine_diff_density_min -2.675
_refine_diff_density_rms 0.118
_refine_ls_abs_structure_details
;
 Flack x determined using 4315 quotients [(I+)-(I-)]/[(I+)+(I-)]
 (Parsons, Flack and Wagner, Acta Cryst. B69 (2013) 249-259).
;
_refine_ls_abs_structure_Flack 0.033(12)
_refine_ls_extinction_method none
_refine_ls_goodness_of_fit_ref 1.048
_refine_ls_hydrogen_treatment mixed
_refine_ls_matrix_type full
_refine_ls_number_parameters 864
_refine_ls_number_reflns 20299
_refine_ls_number_restraints 154
_refine_ls_restrained_S_all 1.060
_refine_ls_R_factor_all 0.1415
_refine_ls_R_factor_gt 0.0883
_refine_ls_shift/su_max 0.002
_refine_ls_shift/su_mean 0.000
_refine_ls_structure_factor_coef Fsqd
_refine_ls_weighting_details 'w=1/[\s^2^(Fo^2^)+(0.2000P)^2^] where P=(Fo^2^+2Fc^2^)/3'
_refine_ls_weighting_scheme calc
_refine_ls_wR_factor_gt 0.2610
_refine_ls_wR_factor_ref 0.3085
_reflns_Friedel_coverage 0.945
_reflns_Friedel_fraction_full 0.997
_reflns_Friedel_fraction_max 0.934
_reflns_number_gt 11169
_reflns_number_total 20299
_reflns_threshold_expression 'I > 2\s(I)'
_cod_data_source_file c7ce00498b2.cif
_cod_data_source_block 1
_cod_original_cell_volume 6283(2)
_cod_database_code 7228218
_shelx_shelxl_version_number 2016/6
_shelx_space_group_comment
;
The symmetry employed for this shelxl refinement is uniquely defined
by the following loop, which should always be used as a source of
symmetry information in preference to the above space-group names.
They are only intended as comments.
;
_olex2_refinement_description
;
1. Fixed Uiso
 At 1.2 times of:
  All C(H) groups
 At 1.5 times of:
  All C(H,H,H) groups, All O(H,H) groups
2. Restrained distances
 N10-C61 = N10-C62
 1.44 with sigma of 0.01
 C23-C23_$1
 1.45 with sigma of 0.02
 N9-C58 = N9-C59
 1.44 with sigma of 0.01
 N4-C26
 1.32 with sigma of 0.02
 N4-C28 = N4-C27
 1.44 with sigma of 0.01
 N5-C30
 1.44 with sigma of 0.001
 N5-C31
 1.44 with sigma of 0.005
 O20-C60
 1.23 with sigma of 0.02
 O20-H20A = O20-H20B
 0.82 with sigma of 0.001
 O19-H19A = O19-H19B
 0.82 with sigma of 0.001
 C28-C27
 2.5 with sigma of 0.04
 C62-C61
 2.5 with sigma of 0.01
 C59-C58
 2.5 with sigma of 0.04
 C30-C31
 2.5 with sigma of 0.01
 H20A-H20B
 1.3 with sigma of 0.04
 H20A-Cd2
 3 with sigma of 0.04
 H19B-H19A
 1.3 with sigma of 0.04
 H19B-Cd2 = H19A-Cd2
 3 with sigma of 0.04
3. Restrained planarity
 O10, N5, C29, C30, C31
 with sigma of 0.1
 O20, N10, C60, C61, C62
 with sigma of 0.1
 O19, N9, C57, C58, C59
 with sigma of 0.1
4. Rigid bond restraints
 O2, C1, O1
 with sigma for 1-2 distances of 0.01 and sigma for 1-3 distances of 0.01
 O6, C11, O5
 with sigma for 1-2 distances of 0.01 and sigma for 1-3 distances of 0.01
 O12, O11, C32
 with sigma for 1-2 distances of 0.01 and sigma for 1-3 distances of 0.01
5. Uiso/Uaniso restraints and constraints
Uanis(C27) \\sim Ueq: with sigma of 0.01 and sigma for terminal atoms of 0.02
Uanis(N4) \\sim Ueq: with sigma of 0.1 and sigma for terminal atoms of 0.2
Uanis(C31) \\sim Ueq: with sigma of 0.01 and sigma for terminal atoms of 0.02
6. Rigid body (RIGU) restrains
 O9, N4, C26, C27, C28
 with sigma for 1-2 distances of 0.004 and sigma for 1-3 distances of 0.004
 O10, N5, C29, C30, C31
 with sigma for 1-2 distances of 0.004 and sigma for 1-3 distances of 0.004
 O20, N10, C60, C61, C62
 with sigma for 1-2 distances of 0.004 and sigma for 1-3 distances of 0.004
 O19, N9, C57, C58, C59
 with sigma for 1-2 distances of 0.004 and sigma for 1-3 distances of 0.004
7. Others
 Fixed Sof: H19A(0.5) H19B(0.5) H20A(0.5) H20B(0.5) N9(0.5) N10(0.5) C57(0.5)
 H57(0.5) C58(0.5) H58A(0.5) H58B(0.5) H58C(0.5) C59(0.5) H59A(0.5) H59B(0.5)
 H59C(0.5) C60(0.5) H60(0.5) C61(0.5) H61A(0.5) H61B(0.5) H61C(0.5) C62(0.5)
 H62A(0.5) H62B(0.5) H62C(0.5)
8.a Ternary CH refined with riding coordinates:
 C2(H2), C12(H12), C33(H33), C43(H43)
8.b Me refined with riding coordinates:
 C27(H27A,H27B,H27C), C31(H31A,H31B,H31C), C34(H34A,H34B,H34C), C58(H58A,H58B,
 H58C), C61(H61A,H61B,H61C), C62(H62A,H62B,H62C)
8.c Aromatic/amide H refined with riding coordinates:
 C5(H5), C10(H10), C14(H14), C20(H20), C21(H21), C22(H22), C24(H24), C25(H25),
 C26(H26), C29(H29), C35(H35), C41(H41), C47(H47), C51(H51), C52(H52), C53(H53),
  C55(H55), C56(H56), C57(H57), C60(H60)
8.d Idealised Me refined with riding coordinates:
 C59(H59A,H59B,H59C)
8.e Idealised Me refined as rotating group:
 C3(H3A,H3B,H3C), C13(H13A,H13B,H13C), C28(H28A,H28B,H28C), C30(H30A,H30B,
 H30C), C44(H44A,H44B,H44C)
;
_olex2_submission_special_instructions 'No special instructions were received'

loop_
_space_group_symop_operation_xyz
'x, y, z'
'-y, x, z+1/2'
'-x, -y, z'
'y, -x, z+1/2'

loop_
_atom_site_label
_atom_site_type_symbol
_atom_site_fract_x
_atom_site_fract_y
_atom_site_fract_z
_atom_site_U_iso_or_equiv
_atom_site_adp_type
_atom_site_occupancy
_atom_site_site_symmetry_order
_atom_site_calc_flag
_atom_site_refinement_flags_posn
_atom_site_refinement_flags_adp
_atom_site_refinement_flags_occupancy
_atom_site_disorder_assembly
_atom_site_disorder_group
Cd1 Cd -0.75874(4) 0.75810(4) 0.85498(9) 0.0842(3) Uani 1 1 d . . . . .
O1 O -0.7199(4) 0.6589(5) 0.9184(3) 0.0878(19) Uani 1 1 d . U . . .
O2 O -0.8134(5) 0.7349(6) 0.9617(4) 0.110(3) Uani 1 1 d . U . . .
O3 O -0.6316(5) 0.7073(4) 1.0326(4) 0.0875(19) Uani 1 1 d . . . . .
O4 O -0.7447(3) 0.4652(4) 1.0188(4) 0.0823(17) Uani 1 1 d . . . . .
O5 O -0.6617(5) 0.7194(4) 0.7919(3) 0.0867(18) Uani 1 1 d . U . . .
O6 O -0.7358(6) 0.8112(5) 0.7484(4) 0.108(3) Uani 1 1 d . U . . .
O7 O -0.7079(4) 0.6311(4) 0.6771(4) 0.0830(18) Uani 1 1 d . . . . .
O8 O -0.4668(5) 0.7437(3) 0.6923(4) 0.0850(17) Uani 1 1 d . . . . .
O9 O -0.8529(6) 0.6707(6) 0.8180(5) 0.117(3) Uani 1 1 d . U . . .
O10 O -0.6729(6) 0.8501(5) 0.8955(5) 0.120(3) Uani 1 1 d . U . . .
N1 N -0.6871(4) 0.5877(5) 1.0248(3) 0.0688(17) Uani 1 1 d . . . . .
N2 N -0.5861(4) 0.6870(4) 0.6857(3) 0.0672(16) Uani 1 1 d . . . . .
N3 N -0.8528(5) 0.8517(5) 0.8548(5) 0.090(2) Uani 1 1 d . . . . .
N4 N -0.8667(6) 0.5631(5) 0.7536(4) 0.098(3) Uani 1 1 d D U . . .
N5 N -0.5650(5) 0.8655(5) 0.9564(4) 0.094(2) Uani 1 1 d D U . . .
C1 C -0.7645(6) 0.6780(6) 0.9628(5) 0.080(2) Uani 1 1 d . U . . .
C2 C -0.7665(5) 0.6251(6) 1.0188(5) 0.079(2) Uani 1 1 d . . . . .
H2 H -0.804324 0.581698 1.009207 0.095 Uiso 1 1 calc R . . . .
C3 C -0.7940(7) 0.6615(9) 1.0747(5) 0.105(4) Uani 1 1 d . . . . .
H3A H -0.784582 0.625924 1.109396 0.158 Uiso 1 1 calc GR . . . .
H3B H -0.850561 0.672248 1.071359 0.158 Uiso 1 1 calc GR . . . .
H3C H -0.765647 0.710986 1.081449 0.158 Uiso 1 1 calc GR . . . .
C4 C -0.6219(6) 0.6370(6) 1.0285(5) 0.073(2) Uani 1 1 d . . . . .
C5 C -0.4768(5) 0.6451(5) 1.0248(4) 0.069(2) Uani 1 1 d . . . . .
H5 H -0.481561 0.700859 1.025971 0.083 Uiso 1 1 calc R . . . .
C6 C -0.5438(5) 0.6001(4) 1.0252(4) 0.0570(15) Uani 1 1 d . . . . .
C7 C -0.5386(5) 0.5170(4) 1.0259(4) 0.0571(17) Uani 1 1 d . . . . .
C8 C -0.6040(4) 0.4683(4) 1.0252(3) 0.0545(15) Uani 1 1 d . . . . .
C9 C -0.6823(5) 0.5047(5) 1.0223(4) 0.0631(17) Uani 1 1 d . . . . .
C10 C -0.5967(6) 0.3877(5) 1.0229(4) 0.067(2) Uani 1 1 d . . . . .
H10 H -0.642083 0.355224 1.019992 0.080 Uiso 1 1 calc R . . . .
C11 C -0.6801(7) 0.7647(5) 0.7469(5) 0.081(2) Uani 1 1 d . U . . .
C12 C -0.6248(7) 0.7660(5) 0.6922(5) 0.084(3) Uani 1 1 d . . . . .
H12 H -0.582489 0.805269 0.701180 0.101 Uiso 1 1 calc R . . . .
C13 C -0.6665(11) 0.7922(9) 0.6327(6) 0.132(6) Uani 1 1 d . . . . .
H13A H -0.634758 0.776438 0.597132 0.198 Uiso 1 1 calc GR . . . .
H13B H -0.672712 0.849525 0.632836 0.198 Uiso 1 1 calc GR . . . .
H13C H -0.718374 0.767170 0.630226 0.198 Uiso 1 1 calc GR . . . .
C14 C -0.3900(5) 0.5991(5) 0.6864(4) 0.064(2) Uani 1 1 d . . . . .
H14 H -0.358222 0.645127 0.688062 0.077 Uiso 1 1 calc R . . . .
C15 C -0.4690(5) 0.6050(5) 0.6849(4) 0.0565(16) Uani 1 1 d . . . . .
C16 C -0.5052(5) 0.6823(5) 0.6884(4) 0.0630(17) Uani 1 1 d . . . . .
C17 C -0.5177(4) 0.5389(5) 0.6834(3) 0.0526(15) Uani 1 1 d . . . . .
C18 C -0.5995(4) 0.5444(4) 0.6830(4) 0.0577(15) Uani 1 1 d . . . . .
C19 C -0.6371(5) 0.6221(5) 0.6813(4) 0.0635(19) Uani 1 1 d . . . . .
C20 C -0.6453(5) 0.4764(5) 0.6854(5) 0.072(2) Uani 1 1 d . . . . .
H20 H -0.701055 0.480779 0.686289 0.087 Uiso 1 1 calc R . . . .
C21 C -0.9281(7) 0.8348(7) 0.8442(5) 0.092(3) Uani 1 1 d . . . . .
H21 H -0.941528 0.781496 0.836151 0.110 Uiso 1 1 calc R . . . .
C22 C -0.9882(7) 0.8902(6) 0.8440(5) 0.090(3) Uani 1 1 d . . . . .
H22 H -1.041110 0.875320 0.836034 0.108 Uiso 1 1 calc R . . . .
C23 C -0.9683(5) 0.9687(5) 0.8560(5) 0.076(2) Uani 1 1 d D . . . .
C24 C -0.8893(7) 0.9877(7) 0.8659(4) 0.091(3) Uani 1 1 d . . . . .
H24 H -0.873406 1.040493 0.873225 0.110 Uiso 1 1 calc R . . . .
C25 C -0.8357(7) 0.9278(7) 0.8647(5) 0.094(3) Uani 1 1 d . . . . .
H25 H -0.782060 0.940989 0.871357 0.113 Uiso 1 1 calc R . . . .
C26 C -0.8633(11) 0.6382(7) 0.7667(6) 0.122(5) Uani 1 1 d D U . . .
H26 H -0.869446 0.672940 0.732910 0.146 Uiso 1 1 calc R . . . .
C27 C -0.875(2) 0.5046(17) 0.8028(13) 0.294(17) Uani 1 1 d D U . . .
H27A H -0.876498 0.451643 0.784884 0.442 Uiso 1 1 calc R . . . .
H27B H -0.829875 0.508566 0.830784 0.442 Uiso 1 1 calc R . . . .
H27C H -0.923679 0.514380 0.825528 0.442 Uiso 1 1 calc R . . . .
C28 C -0.8889(15) 0.5480(15) 0.6895(7) 0.208(12) Uani 1 1 d D U . . .
H28A H -0.944733 0.560377 0.683641 0.312 Uiso 1 1 calc GR . . . .
H28B H -0.879655 0.492421 0.679713 0.312 Uiso 1 1 calc GR . . . .
H28C H -0.857011 0.581094 0.662227 0.312 Uiso 1 1 calc GR . . . .
C29 C -0.6333(9) 0.8588(12) 0.9377(8) 0.158(8) Uani 1 1 d . U . . .
H29 H -0.666905 0.862295 0.972474 0.190 Uiso 1 1 calc R . . . .
C30 C -0.5510(13) 0.8927(16) 1.0181(5) 0.233(15) Uani 1 1 d D U . . .
H30A H -0.587815 0.935387 1.027753 0.349 Uiso 1 1 calc GR . . . .
H30B H -0.496873 0.912065 1.021510 0.349 Uiso 1 1 calc GR . . . .
H30C H -0.558959 0.849124 1.046926 0.349 Uiso 1 1 calc GR . . . .
C31 C -0.5039(15) 0.825(2) 0.9230(13) 0.319(16) Uani 1 1 d D U . . .
H31A H -0.452975 0.835584 0.942621 0.479 Uiso 1 1 calc R . . . .
H31B H -0.514416 0.768684 0.923080 0.479 Uiso 1 1 calc R . . . .
H31C H -0.502717 0.844691 0.880621 0.479 Uiso 1 1 calc R . . . .
Cd2 Cd -0.25801(5) 0.74197(5) 0.85499(11) 0.1036(3) Uani 1 1 d D . . . .
O11 O -0.2147(5) 0.8287(6) 0.9247(4) 0.102(2) Uani 1 1 d . U . . .
O12 O -0.3227(8) 0.7720(7) 0.9608(5) 0.147(5) Uani 1 1 d . U . . .
O13 O -0.2436(4) 0.9945(5) 1.0058(4) 0.093(2) Uani 1 1 d . . . . .
O14 O -0.0942(5) 0.7730(5) 1.0377(5) 0.106(2) Uani 1 1 d . . . . .
O15 O -0.1731(6) 0.7866(5) 0.7846(4) 0.103(2) Uani 1 1 d . . . . .
O16 O -0.2267(7) 0.6784(7) 0.7477(5) 0.132(4) Uani 1 1 d . . . . .
O17 O -0.2262(5) 0.9073(5) 0.6710(4) 0.099(2) Uani 1 1 d . . . . .
O18 O -0.0074(5) 0.7563(3) 0.7035(4) 0.093(2) Uani 1 1 d . . . . .
O19 O -0.1642(7) 0.6523(5) 0.8924(5) 0.133(3) Uani 1 1 d D U . . .
H19A H -0.121(3) 0.663(4) 0.907(5) 0.200 Uiso 0.5 1 d DR . P A 2
H19B H -0.159(8) 0.6044(18) 0.890(12) 0.200 Uiso 0.5 1 d DR . P B 2
O20 O -0.3450(6) 0.8394(9) 0.8158(4) 0.148(4) Uani 1 1 d D U . . .
H20A H -0.370(4) 0.846(6) 0.7842(19) 0.223 Uiso 0.5 1 d DR . P C 2
H20B H -0.305(3) 0.864(5) 0.807(6) 0.223 Uiso 0.5 1 d DR . P D 2
N6 N -0.1707(5) 0.8862(6) 1.0331(4) 0.083(2) Uani 1 1 d . . . . .
N7 N -0.1146(6) 0.8305(5) 0.6765(3) 0.079(2) Uani 1 1 d . . . . .
N8 N -0.3542(5) 0.6456(6) 0.8565(6) 0.090(2) Uani 1 1 d . . . . .
N9 N -0.0569(8) 0.6263(8) 0.9522(8) 0.086(4) Uani 0.5 1 d D U P E 1
N10 N -0.3712(8) 0.9434(8) 0.7622(10) 0.105(5) Uani 0.5 1 d D U P F 1
C32 C -0.2590(8) 0.8118(8) 0.9673(6) 0.101(3) Uani 1 1 d . U . . .
C33 C -0.2390(6) 0.8331(8) 1.0340(5) 0.092(3) Uani 1 1 d . . . . .
H33 H -0.219741 0.783157 1.053138 0.111 Uiso 1 1 calc R . . . .
C34 C -0.3075(7) 0.8616(10) 1.0754(6) 0.111(4) Uani 1 1 d . . . . .
H34A H -0.350686 0.823401 1.073663 0.167 Uiso 1 1 calc R . . . .
H34B H -0.288873 0.866447 1.117808 0.167 Uiso 1 1 calc R . . . .
H34C H -0.326166 0.912889 1.060872 0.167 Uiso 1 1 calc R . . . .
C35 C -0.1146(6) 1.0927(8) 1.0200(4) 0.081(3) Uani 1 1 d . . . . .
H35 H -0.165171 1.116167 1.016060 0.097 Uiso 1 1 calc R . . . .
C36 C -0.1080(5) 1.0136(6) 1.0218(4) 0.066(2) Uani 1 1 d . . . . .
C37 C -0.1800(5) 0.9659(7) 1.0200(4) 0.078(2) Uani 1 1 d . . . . .
C38 C -0.0336(5) 0.9785(6) 1.0243(4) 0.065(2) Uani 1 1 d . . . . .
C39 C -0.0976(7) 0.8453(8) 1.0321(5) 0.091(3) Uani 1 1 d . . . . .
C40 C -0.0257(5) 0.8946(6) 1.0259(4) 0.069(2) Uani 1 1 d . . . . .
C41 C 0.0470(6) 0.8589(7) 1.0238(4) 0.084(3) Uani 1 1 d . . . . .
H41 H 0.051588 0.803166 1.024817 0.100 Uiso 1 1 calc R . . . .
C42 C -0.1902(8) 0.7421(9) 0.7409(7) 0.105(4) Uani 1 1 d . . . . .
C43 C -0.1674(8) 0.7578(6) 0.6759(5) 0.089(3) Uani 1 1 d . . . . .
H43 H -0.217089 0.775298 0.655350 0.106 Uiso 1 1 calc R . . . .
C44 C -0.1373(10) 0.6913(7) 0.6369(7) 0.116(4) Uani 1 1 d . . . . .
H44A H -0.181255 0.657112 0.625078 0.173 Uiso 1 1 calc GR . . . .
H44B H -0.098587 0.660689 0.660227 0.173 Uiso 1 1 calc GR . . . .
H44C H -0.112341 0.712660 0.599883 0.173 Uiso 1 1 calc GR . . . .
C45 C -0.1528(7) 0.9038(7) 0.6774(4) 0.081(3) Uani 1 1 d . . . . .
C46 C -0.0354(6) 0.8205(5) 0.6892(4) 0.075(2) Uani 1 1 d . . . . .
C47 C 0.0947(6) 0.8874(6) 0.6886(4) 0.073(2) Uani 1 1 d . . . . .
H47 H 0.119114 0.837461 0.693124 0.088 Uiso 1 1 calc R . . . .
C48 C 0.0142(6) 0.8927(5) 0.6865(4) 0.0657(19) Uani 1 1 d . . . . .
C49 C -0.0219(5) 0.9652(5) 0.6833(3) 0.0599(19) Uani 1 1 d . . . . .
C50 C -0.1061(6) 0.9735(6) 0.6821(4) 0.071(2) Uani 1 1 d . . . . .
C51 C -0.1395(7) 1.0469(6) 0.6843(5) 0.081(3) Uani 1 1 d . . . . .
H51 H -0.195208 1.051749 0.682693 0.098 Uiso 1 1 calc R . . . .
C52 C -0.3347(7) 0.5721(8) 0.8662(5) 0.089(3) Uani 1 1 d . . . . .
H52 H -0.280915 0.559926 0.873344 0.107 Uiso 1 1 calc R . . . .
C53 C -0.3892(6) 0.5113(7) 0.8667(4) 0.081(3) Uani 1 1 d . . . . .
H53 H -0.373387 0.458530 0.874340 0.097 Uiso 1 1 calc R . . . .
C54 C -0.4693(6) 0.5301(6) 0.8553(5) 0.077(2) Uani 1 1 d . . . . .
C55 C -0.4869(6) 0.6089(6) 0.8427(4) 0.080(3) Uani 1 1 d . . . . .
H55 H -0.539562 0.624034 0.833731 0.096 Uiso 1 1 calc R . . . .
C56 C -0.4275(7) 0.6651(6) 0.8434(5) 0.090(3) Uani 1 1 d . . . . .
H56 H -0.439878 0.718373 0.834257 0.108 Uiso 1 1 calc R . . . .
C57 C -0.1278(10) 0.6395(11) 0.9425(10) 0.080(4) Uani 0.5 1 d . U P E 1
H57 H -0.160035 0.640159 0.978132 0.096 Uiso 0.5 1 calc R . P E 1
C58 C 0.0196(9) 0.6521(19) 0.9398(14) 0.139(13) Uani 0.5 1 d D U P E 1
H58A H 0.057385 0.617672 0.960635 0.209 Uiso 0.5 1 calc R . P E 1
H58B H 0.028955 0.650413 0.895401 0.209 Uiso 0.5 1 calc R . P E 1
H58C H 0.025985 0.706172 0.954587 0.209 Uiso 0.5 1 calc R . P E 1
C59 C -0.043(2) 0.6112(18) 1.0175(10) 0.140(10) Uani 0.5 1 d D U P E 1
H59A H -0.068560 0.652129 1.042038 0.211 Uiso 0.5 1 calc R . P E 1
H59B H 0.013950 0.611858 1.025517 0.211 Uiso 0.5 1 calc R . P E 1
H59C H -0.064375 0.559615 1.028481 0.211 Uiso 0.5 1 calc R . P E 1
C60 C -0.3621(12) 0.8724(11) 0.7659(9) 0.090(5) Uani 0.5 1 d D U P F 1
H60 H -0.367988 0.841122 0.730056 0.108 Uiso 0.5 1 calc R . P F 1
C61 C -0.401(2) 0.953(2) 0.7006(13) 0.21(2) Uani 0.5 1 d D U P F 1
H61A H -0.410879 1.008849 0.692555 0.316 Uiso 0.5 1 calc R . P F 1
H61B H -0.362600 0.932738 0.671131 0.316 Uiso 0.5 1 calc R . P F 1
H61C H -0.450623 0.923554 0.696351 0.316 Uiso 0.5 1 calc R . P F 1
C62 C -0.368(3) 1.0095(14) 0.8026(16) 0.201(19) Uani 0.5 1 d D U P F 1
H62A H -0.379699 1.057678 0.779597 0.301 Uiso 0.5 1 calc R . P F 1
H62B H -0.406826 1.002816 0.835465 0.301 Uiso 0.5 1 calc R . P F 1
H62C H -0.315180 1.013351 0.820496 0.301 Uiso 0.5 1 calc R . P F 1

loop_
_atom_site_aniso_label
_atom_site_aniso_U_11
_atom_site_aniso_U_22
_atom_site_aniso_U_33
_atom_site_aniso_U_23
_atom_site_aniso_U_13
_atom_site_aniso_U_12
Cd1 0.0932(4) 0.0944(4) 0.0650(4) -0.0093(3) -0.0085(3) 0.0567(3)
O1 0.081(4) 0.102(5) 0.081(4) 0.015(3) -0.004(3) 0.032(4)
O2 0.106(6) 0.121(6) 0.102(5) 0.012(5) -0.008(4) 0.055(5)
O3 0.096(5) 0.062(3) 0.104(5) -0.015(3) -0.018(4) 0.021(3)
O4 0.057(3) 0.094(4) 0.096(4) 0.005(4) -0.002(3) -0.002(3)
O5 0.096(4) 0.083(4) 0.082(4) -0.004(3) 0.007(3) 0.034(4)
O6 0.124(6) 0.108(6) 0.091(5) -0.007(4) 0.015(4) 0.059(5)
O7 0.062(3) 0.082(4) 0.105(5) -0.011(4) -0.016(3) 0.023(3)
O8 0.105(5) 0.056(3) 0.094(4) -0.003(3) 0.005(4) -0.005(3)
O9 0.107(6) 0.125(7) 0.119(7) -0.023(5) 0.002(5) 0.016(5)
O10 0.137(7) 0.101(6) 0.122(6) -0.009(5) -0.043(6) 0.030(5)
N1 0.054(3) 0.087(5) 0.066(4) 0.004(3) -0.011(3) 0.017(3)
N2 0.075(4) 0.058(3) 0.069(4) -0.006(3) 0.006(3) 0.019(3)
N3 0.107(6) 0.104(5) 0.059(3) -0.008(4) -0.017(5) 0.068(4)
N4 0.095(6) 0.073(4) 0.125(7) 0.011(4) 0.011(5) 0.018(4)
N5 0.072(4) 0.093(5) 0.118(6) 0.020(5) 0.011(4) 0.011(4)
C1 0.072(5) 0.089(6) 0.080(5) 0.003(5) -0.017(4) 0.016(4)
C2 0.063(4) 0.087(6) 0.089(6) 0.007(5) -0.014(4) 0.021(4)
C3 0.090(7) 0.136(10) 0.091(7) -0.006(6) -0.004(5) 0.048(7)
C4 0.076(5) 0.066(5) 0.077(5) -0.006(4) -0.017(4) 0.013(4)
C5 0.079(5) 0.055(4) 0.074(5) -0.012(4) -0.014(4) 0.004(4)
C6 0.062(4) 0.056(4) 0.052(3) -0.007(3) -0.009(3) 0.008(3)
C7 0.061(4) 0.056(4) 0.054(4) 0.001(3) -0.011(3) 0.004(3)
C8 0.056(4) 0.060(4) 0.047(3) 0.006(3) 0.001(3) 0.006(3)
C9 0.060(4) 0.072(4) 0.058(4) -0.005(3) -0.003(3) 0.005(3)
C10 0.076(5) 0.057(4) 0.067(5) 0.006(3) 0.004(4) -0.005(4)
C11 0.104(7) 0.065(5) 0.074(5) -0.011(4) 0.004(5) 0.024(5)
C12 0.100(6) 0.060(4) 0.091(6) -0.013(4) -0.002(5) 0.026(4)
C13 0.193(16) 0.108(9) 0.096(8) -0.001(6) -0.003(9) 0.085(11)
C14 0.061(4) 0.061(4) 0.071(5) 0.011(4) 0.009(3) 0.000(4)
C15 0.059(4) 0.057(4) 0.053(3) 0.000(3) 0.014(3) 0.003(3)
C16 0.068(4) 0.067(4) 0.054(4) -0.003(3) -0.001(3) 0.001(3)
C17 0.059(4) 0.054(4) 0.045(3) -0.006(3) -0.002(3) 0.005(3)
C18 0.056(4) 0.056(4) 0.061(4) -0.005(3) -0.003(3) 0.005(3)
C19 0.067(5) 0.067(4) 0.056(4) -0.007(3) -0.011(3) 0.016(4)
C20 0.055(4) 0.077(5) 0.085(5) -0.014(4) -0.020(4) 0.005(4)
C21 0.095(7) 0.094(6) 0.086(7) -0.009(5) -0.004(5) 0.049(5)
C22 0.098(7) 0.091(6) 0.082(7) 0.000(5) 0.000(5) 0.049(5)
C23 0.093(6) 0.094(5) 0.042(3) -0.004(4) 0.003(4) 0.043(4)
C24 0.104(7) 0.109(7) 0.061(6) -0.010(5) -0.005(4) 0.053(6)
C25 0.103(7) 0.104(7) 0.076(6) -0.003(5) -0.006(5) 0.053(6)
C26 0.183(15) 0.091(6) 0.091(7) 0.010(5) 0.032(8) 0.020(8)
C27 0.36(3) 0.23(2) 0.29(2) 0.142(19) -0.01(2) -0.023(19)
C28 0.23(2) 0.25(2) 0.152(12) -0.028(14) 0.003(15) -0.14(2)
C29 0.104(8) 0.25(2) 0.124(10) 0.090(12) -0.032(7) -0.025(11)
C30 0.21(2) 0.32(3) 0.166(13) -0.090(18) 0.072(13) -0.18(2)
C31 0.27(2) 0.34(3) 0.35(3) -0.05(2) 0.10(2) 0.15(2)
Cd2 0.1141(6) 0.1150(6) 0.0817(5) -0.0061(5) 0.0068(5) -0.0639(5)
O11 0.104(5) 0.126(6) 0.077(4) -0.017(4) -0.018(4) -0.016(5)
O12 0.191(11) 0.137(8) 0.111(6) 0.001(6) -0.030(7) -0.092(8)
O13 0.058(3) 0.130(6) 0.092(5) 0.010(4) -0.008(3) 0.009(3)
O14 0.093(5) 0.092(5) 0.133(7) 0.001(5) -0.007(5) -0.003(4)
O15 0.129(6) 0.101(5) 0.078(5) 0.010(4) 0.025(4) -0.013(5)
O16 0.132(7) 0.152(9) 0.112(6) 0.024(6) -0.004(5) -0.085(7)
O17 0.088(5) 0.093(5) 0.118(6) 0.008(4) -0.007(4) 0.001(4)
O18 0.132(6) 0.056(3) 0.091(5) 0.015(3) -0.012(4) 0.012(3)
O19 0.187(10) 0.094(6) 0.118(7) 0.000(5) -0.022(6) -0.019(6)
O20 0.110(7) 0.230(13) 0.105(7) -0.019(7) -0.002(6) 0.023(8)
N6 0.070(5) 0.100(6) 0.080(5) 0.001(4) -0.011(4) -0.006(4)
N7 0.102(6) 0.070(5) 0.064(4) 0.018(3) 0.000(4) -0.006(4)
N8 0.087(5) 0.107(6) 0.076(4) -0.015(6) 0.006(5) -0.027(4)
N9 0.063(6) 0.065(8) 0.128(10) -0.037(7) 0.014(7) 0.000(6)
N10 0.058(8) 0.061(6) 0.197(16) -0.042(8) 0.042(9) -0.018(6)
C32 0.114(8) 0.099(8) 0.089(7) -0.006(6) -0.017(6) -0.023(6)
C33 0.069(5) 0.118(8) 0.090(7) 0.006(6) -0.019(5) -0.024(5)
C34 0.076(6) 0.158(12) 0.100(8) -0.010(8) -0.005(5) -0.024(7)
C35 0.069(5) 0.114(9) 0.059(5) 0.001(5) 0.005(4) 0.013(6)
C36 0.065(4) 0.083(5) 0.051(4) 0.002(4) -0.007(3) 0.016(4)
C37 0.066(5) 0.108(7) 0.061(5) -0.001(4) -0.009(4) -0.010(5)
C38 0.058(4) 0.087(6) 0.050(4) -0.004(4) -0.004(3) 0.012(4)
C39 0.093(7) 0.101(8) 0.078(6) -0.002(5) -0.029(5) 0.010(6)
C40 0.060(4) 0.086(5) 0.062(4) -0.003(4) -0.009(3) 0.016(4)
C41 0.087(6) 0.098(7) 0.066(5) -0.007(5) -0.015(4) 0.026(6)
C42 0.094(8) 0.124(10) 0.098(8) 0.026(7) 0.015(6) -0.023(7)
C43 0.112(8) 0.075(5) 0.079(6) 0.018(5) -0.007(5) -0.013(5)
C44 0.153(12) 0.081(7) 0.112(9) -0.008(6) 0.016(8) -0.024(7)
C45 0.101(7) 0.085(6) 0.056(5) 0.016(4) 0.001(4) 0.007(6)
C46 0.097(6) 0.071(5) 0.058(4) 0.005(4) -0.002(4) -0.009(4)
C47 0.084(6) 0.069(5) 0.067(5) -0.013(4) 0.000(4) 0.020(5)
C48 0.075(5) 0.071(5) 0.051(4) 0.006(3) 0.009(3) 0.013(4)
C49 0.084(5) 0.058(4) 0.037(3) -0.004(3) -0.004(3) 0.004(4)
C50 0.086(5) 0.077(5) 0.051(4) 0.006(4) -0.002(4) 0.020(4)
C51 0.089(6) 0.076(5) 0.079(6) 0.014(4) 0.004(5) 0.019(5)
C52 0.097(7) 0.109(8) 0.063(6) -0.007(5) 0.002(4) -0.029(6)
C53 0.091(6) 0.098(6) 0.053(5) -0.003(4) 0.006(4) -0.015(5)
C54 0.086(5) 0.094(6) 0.053(4) 0.006(5) 0.004(5) -0.026(4)
C55 0.089(6) 0.082(6) 0.067(6) -0.003(4) 0.004(4) -0.019(4)
C56 0.109(8) 0.078(5) 0.083(7) -0.002(5) 0.019(5) -0.023(5)
C57 0.059(7) 0.086(11) 0.095(10) -0.013(9) 0.010(6) -0.023(7)
C58 0.068(9) 0.18(3) 0.17(2) 0.09(2) -0.017(12) 0.019(13)
C59 0.17(3) 0.11(2) 0.135(14) 0.004(16) -0.002(14) 0.05(2)
C60 0.101(13) 0.069(7) 0.100(10) -0.031(7) -0.004(10) -0.026(8)
C61 0.16(3) 0.24(4) 0.22(2) 0.00(2) 0.00(2) 0.13(4)
C62 0.21(4) 0.060(12) 0.33(4) -0.07(2) -0.04(4) 0.034(18)

loop_
_atom_type_symbol
_atom_type_description
_atom_type_scat_dispersion_real
_atom_type_scat_dispersion_imag
_atom_type_scat_source
C C 0.0030 0.0020 'International Tables Vol C Tables 4.2.6.8 and 6.1.1.4'
H H 0.0000 0.0000 'International Tables Vol C Tables 4.2.6.8 and 6.1.1.4'
Cd Cd -0.8050 1.2290 'International Tables Vol C Tables 4.2.6.8 and 6.1.1.4'
N N 0.0070 0.0030 'International Tables Vol C Tables 4.2.6.8 and 6.1.1.4'
O O 0.0120 0.0060 'International Tables Vol C Tables 4.2.6.8 and 6.1.1.4'

loop_
_geom_angle_atom_site_label_1
_geom_angle_atom_site_label_2
_geom_angle_atom_site_label_3
_geom_angle
_geom_angle_site_symmetry_1
_geom_angle_site_symmetry_3
O1 Cd1 O9 86.4(3) . .
O1 Cd1 O10 94.9(3) . .
O1 Cd1 C1 27.7(3) . .
O1 Cd1 C11 114.5(3) . .
O5 Cd1 O1 86.7(2) . .
O5 Cd1 O9 96.1(3) . .
O5 Cd1 O10 88.2(3) . .
O5 Cd1 N3 136.6(3) . .
O5 Cd1 C1 114.1(3) . .
O5 Cd1 C11 28.1(3) . .
O9 Cd1 C1 87.4(3) . .
O9 Cd1 C11 93.7(4) . .
O10 Cd1 O9 175.6(3) . .
O10 Cd1 C1 91.8(3) . .
O10 Cd1 C11 89.6(4) . .
N3 Cd1 O1 136.7(3) . .
N3 Cd1 O9 87.8(4) . .
N3 Cd1 O10 88.3(3) . .
N3 Cd1 C1 109.2(4) . .
N3 Cd1 C11 108.6(3) . .
C11 Cd1 C1 142.2(3) . .
C1 O1 Cd1 95.8(5) . .
C11 O5 Cd1 96.5(5) . .
C26 O9 Cd1 133.1(10) . .
C29 O10 Cd1 139.6(11) . .
C4 N1 C2 117.8(8) . .
C4 N1 C9 123.9(7) . .
C9 N1 C2 118.2(8) . .
C16 N2 C12 119.0(8) . .
C16 N2 C19 124.8(7) . .
C19 N2 C12 116.0(7) . .
C21 N3 Cd1 121.9(7) . .
C21 N3 C25 116.4(7) . .
C25 N3 Cd1 121.7(8) . .
C26 N4 C27 120.3(17) . .
C26 N4 C28 113.0(13) . .
C28 N4 C27 123.4(17) . .
C29 N5 C30 119.4(15) . .
C29 N5 C31 117.9(18) . .
C31 N5 C30 120.3(11) . .
O1 C1 Cd1 56.5(5) . .
O1 C1 O2 124.6(9) . .
O1 C1 C2 118.4(8) . .
O2 C1 Cd1 68.1(6) . .
O2 C1 C2 116.7(9) . .
C2 C1 Cd1 173.7(7) . .
N1 C2 C1 107.5(8) . .
N1 C2 H2 106.5 . .
C1 C2 H2 106.5 . .
C3 C2 N1 113.6(8) . .
C3 C2 C1 115.7(9) . .
C3 C2 H2 106.5 . .
C2 C3 H3A 109.5 . .
C2 C3 H3B 109.5 . .
C2 C3 H3C 109.5 . .
H3A C3 H3B 109.5 . .
H3A C3 H3C 109.5 . .
H3B C3 H3C 109.5 . .
O3 C4 N1 119.4(9) . .
O3 C4 C6 123.2(10) . .
N1 C4 C6 117.3(8) . .
C6 C5 H5 119.0 . .
C10 C5 H5 119.0 3_465 .
C10 C5 C6 122.0(8) 3_465 .
C5 C6 C4 120.8(7) . .
C5 C6 C7 120.3(8) . .
C7 C6 C4 118.8(8) . .
C6 C7 C7 117.4(9) . 3_465
C8 C7 C6 123.0(8) . .
C8 C7 C7 119.6(9) . 3_465
C7 C8 C9 118.5(7) . .
C10 C8 C7 121.4(8) . .
C10 C8 C9 120.0(8) . .
O4 C9 N1 119.1(7) . .
O4 C9 C8 122.9(8) . .
N1 C9 C8 118.1(7) . .
C5 C10 C8 119.2(9) 3_465 .
C5 C10 H10 120.4 3_465 .
C8 C10 H10 120.4 . .
O5 C11 Cd1 55.4(5) . .
O5 C11 C12 117.2(8) . .
O6 C11 Cd1 68.0(6) . .
O6 C11 O5 123.4(9) . .
O6 C11 C12 119.1(9) . .
C12 C11 Cd1 171.2(8) . .
N2 C12 C11 109.4(8) . .
N2 C12 H12 107.5 . .
N2 C12 C13 112.3(8) . .
C11 C12 H12 107.5 . .
C11 C12 C13 112.4(10) . .
C13 C12 H12 107.5 . .
C12 C13 H13A 109.5 . .
C12 C13 H13B 109.5 . .
C12 C13 H13C 109.5 . .
H13A C13 H13B 109.5 . .
H13A C13 H13C 109.5 . .
H13B C13 H13C 109.5 . .
C15 C14 H14 120.4 . .
C15 C14 C20 119.2(9) . 3_465
C20 C14 H14 120.4 3_465 .
C14 C15 C16 119.2(8) . .
C14 C15 C17 122.2(8) . .
C17 C15 C16 118.5(7) . .
O8 C16 N2 118.7(8) . .
O8 C16 C15 123.0(8) . .
N2 C16 C15 118.2(7) . .
C15 C17 C17 119.1(8) . 3_465
C18 C17 C15 122.5(7) . .
C18 C17 C17 118.4(9) . 3_465
C17 C18 C19 119.7(7) . .
C17 C18 C20 120.0(7) . .
C20 C18 C19 120.2(7) . .
O7 C19 N2 121.0(8) . .
O7 C19 C18 123.1(9) . .
N2 C19 C18 115.9(7) . .
C14 C20 H20 119.5 3_465 .
C18 C20 C14 121.0(8) . 3_465
C18 C20 H20 119.5 . .
N3 C21 H21 118.0 . .
N3 C21 C22 124.1(11) . .
C22 C21 H21 118.0 . .
C21 C22 H22 121.1 . .
C21 C22 C23 117.9(11) . .
C23 C22 H22 121.1 . .
C22 C23 C23 119.9(12) . 3_375
C24 C23 C22 118.7(7) . .
C24 C23 C23 121.4(12) . 3_375
C23 C24 H24 121.2 . .
C25 C24 C23 117.7(12) . .
C25 C24 H24 121.2 . .
N3 C25 C24 125.2(12) . .
N3 C25 H25 117.4 . .
C24 C25 H25 117.4 . .
O9 C26 N4 128.9(12) . .
O9 C26 H26 115.5 . .
N4 C26 H26 115.5 . .
N4 C27 H27A 109.5 . .
N4 C27 H27B 109.5 . .
N4 C27 H27C 109.5 . .
H27A C27 H27B 109.5 . .
H27A C27 H27C 109.5 . .
H27B C27 H27C 109.5 . .
N4 C28 H28A 109.5 . .
N4 C28 H28B 109.5 . .
N4 C28 H28C 109.5 . .
H28A C28 H28B 109.5 . .
H28A C28 H28C 109.5 . .
H28B C28 H28C 109.5 . .
O10 C29 N5 145.7(19) . .
O10 C29 H29 107.2 . .
N5 C29 H29 107.2 . .
N5 C30 H30A 109.5 . .
N5 C30 H30B 109.5 . .
N5 C30 H30C 109.5 . .
H30A C30 H30B 109.5 . .
H30A C30 H30C 109.5 . .
H30B C30 H30C 109.5 . .
N5 C31 H31A 109.5 . .
N5 C31 H31B 109.5 . .
N5 C31 H31C 109.5 . .
H31A C31 H31B 109.5 . .
H31A C31 H31C 109.5 . .
H31B C31 H31C 109.5 . .
O11 Cd2 O19 88.2(4) . .
O11 Cd2 O20 89.4(4) . .
O11 Cd2 N8 133.5(4) . .
O11 Cd2 C32 26.5(3) . .
O11 Cd2 C42 118.5(4) . .
O15 Cd2 O11 91.7(3) . .
O15 Cd2 O19 91.1(4) . .
O15 Cd2 O20 85.4(4) . .
O15 Cd2 N8 134.8(4) . .
O15 Cd2 C32 118.2(4) . .
O15 Cd2 C42 26.7(3) . .
O19 Cd2 O20 175.7(4) . .
O19 Cd2 C32 88.6(4) . .
O19 Cd2 C42 91.7(4) . .
O20 Cd2 C32 90.9(4) . .
O20 Cd2 C42 86.3(4) . .
N8 Cd2 O19 90.9(4) . .
N8 Cd2 O20 93.3(4) . .
N8 Cd2 C32 106.9(4) . .
N8 Cd2 C42 108.1(4) . .
C32 Cd2 C42 145.0(4) . .
C32 O11 Cd2 99.0(7) . .
C42 O15 Cd2 99.6(7) . .
Cd2 O19 H19A 127(5) . .
Cd2 O19 H19B 134(6) . .
H19A O19 H19B 98(5) . .
C57 O19 Cd2 137.5(11) . .
Cd2 O20 H20A 136(7) . .
Cd2 O20 H20B 86(6) . .
H20A O20 H20B 99(6) . .
C60 O20 Cd2 139.8(12) . .
C37 N6 C33 120.7(9) . .
C37 N6 C39 124.8(10) . .
C39 N6 C33 112.9(10) . .
C45 N7 C43 116.4(10) . .
C46 N7 C43 118.3(8) . .
C46 N7 C45 123.8(9) . .
C52 N8 Cd2 119.9(8) . .
C52 N8 C56 120.8(9) . .
C56 N8 Cd2 119.1(8) . .
C57 N9 C58 144.2(19) . .
C57 N9 C59 111(2) . .
C58 N9 C59 95.2(19) . .
C60 N10 C61 103(2) . .
C60 N10 C62 137(2) . .
C62 N10 C61 119.9(15) . .
O11 C32 Cd2 54.5(6) . .
O11 C32 O12 123.8(11) . .
O11 C32 C33 121.5(10) . .
O12 C32 Cd2 71.1(7) . .
O12 C32 C33 114.5(11) . .
C33 C32 Cd2 162.3(10) . .
N6 C33 C32 107.9(9) . .
N6 C33 H33 105.5 . .
N6 C33 C34 114.1(10) . .
C32 C33 H33 105.5 . .
C32 C33 C34 117.2(10) . .
C34 C33 H33 105.5 . .
C33 C34 H34A 109.5 . .
C33 C34 H34B 109.5 . .
C33 C34 H34C 109.5 . .
H34A C34 H34B 109.5 . .
H34A C34 H34C 109.5 . .
H34B C34 H34C 109.5 . .
C36 C35 H35 119.7 . .
C36 C35 C41 120.6(10) . 3_575
C41 C35 H35 119.7 3_575 .
C35 C36 C37 118.7(9) . .
C35 C36 C38 120.1(10) . .
C38 C36 C37 121.3(9) . .
O13 C37 N6 122.5(9) . .
O13 C37 C36 121.5(10) . .
N6 C37 C36 115.9(8) . .
C36 C38 C40 120.7(9) . .
C38 C38 C36 122.1(11) 3_575 .
C38 C38 C40 117.2(10) 3_575 .
O14 C39 N6 121.6(12) . .
O14 C39 C40 122.0(11) . .
N6 C39 C40 116.3(10) . .
C38 C40 C39 119.1(8) . .
C41 C40 C38 121.5(10) . .
C41 C40 C39 119.4(10) . .
C35 C41 H41 120.8 3_575 .
C40 C41 C35 118.3(10) . 3_575
C40 C41 H41 120.8 . .
O15 C42 Cd2 53.6(6) . .
O15 C42 O16 123.1(11) . .
O15 C42 C43 123.7(11) . .
O16 C42 Cd2 71.6(7) . .
O16 C42 C43 113.2(13) . .
C43 C42 Cd2 166.0(10) . .
N7 C43 H43 105.0 . .
C42 C43 N7 106.8(9) . .
C42 C43 H43 105.0 . .
C42 C43 C44 119.4(11) . .
C44 C43 N7 114.4(10) . .
C44 C43 H43 105.0 . .
C43 C44 H44A 109.5 . .
C43 C44 H44B 109.5 . .
C43 C44 H44C 109.5 . .
H44A C44 H44B 109.5 . .
H44A C44 H44C 109.5 . .
H44B C44 H44C 109.5 . .
O17 C45 N7 120.0(11) . .
O17 C45 C50 121.3(10) . .
N7 C45 C50 118.6(10) . .
O18 C46 N7 122.4(9) . .
O18 C46 C48 121.5(9) . .
N7 C46 C48 116.1(8) . .
C48 C47 H47 119.8 . .
C51 C47 H47 119.8 3_575 .
C51 C47 C48 120.3(9) 3_575 .
C47 C48 C46 120.6(9) . .
C47 C48 C49 120.3(9) . .
C49 C48 C46 119.1(8) . .
C48 C49 C49 121.3(11) . 3_575
C48 C49 C50 122.1(9) . .
C49 C49 C50 116.6(10) 3_575 .
C45 C50 C49 118.2(8) . .
C51 C50 C45 121.8(10) . .
C51 C50 C49 120.0(10) . .
C47 C51 C50 121.3(10) 3_575 .
C47 C51 H51 119.4 3_575 .
C50 C51 H51 119.4 . .
N8 C52 H52 118.5 . .
N8 C52 C53 122.9(12) . .
C53 C52 H52 118.5 . .
C52 C53 H53 121.0 . .
C52 C53 C54 118.0(11) . .
C54 C53 H53 121.0 . .
C53 C54 C54 121.8(12) . 3_465
C55 C54 C53 117.1(8) . .
C55 C54 C54 121.1(12) . 3_465
C54 C55 H55 120.0 . .
C56 C55 C54 119.9(10) . .
C56 C55 H55 120.0 . .
N8 C56 C55 121.1(11) . .
N8 C56 H56 119.5 . .
C55 C56 H56 119.5 . .
O19 C57 H57 114.8 . .
N9 C57 O19 130.3(19) . .
N9 C57 H57 114.8 . .
N9 C58 H58A 109.5 . .
N9 C58 H58B 109.5 . .
N9 C58 H58C 109.5 . .
H58A C58 H58B 109.5 . .
H58A C58 H58C 109.5 . .
H58B C58 H58C 109.5 . .
N9 C59 H59A 109.5 . .
N9 C59 H59B 109.5 . .
N9 C59 H59C 109.5 . .
H59A C59 H59B 109.5 . .
H59A C59 H59C 109.5 . .
H59B C59 H59C 109.5 . .
O20 C60 H60 119.1 . .
N10 C60 O20 121.9(19) . .
N10 C60 H60 119.1 . .
N10 C61 H61A 109.5 . .
N10 C61 H61B 109.5 . .
N10 C61 H61C 109.5 . .
H61A C61 H61B 109.5 . .
H61A C61 H61C 109.5 . .
H61B C61 H61C 109.5 . .
N10 C62 H62A 109.5 . .
N10 C62 H62B 109.5 . .
N10 C62 H62C 109.5 . .
H62A C62 H62B 109.5 . .
H62A C62 H62C 109.5 . .
H62B C62 H62C 109.5 . .

loop_
_geom_bond_atom_site_label_1
_geom_bond_atom_site_label_2
_geom_bond_distance
_geom_bond_site_symmetry_2
Cd1 O1 2.276(7) .
Cd1 O5 2.244(7) .
Cd1 O9 2.326(10) .
Cd1 O10 2.312(10) .
Cd1 N3 2.255(6) .
Cd1 C1 2.716(11) .
Cd1 C11 2.708(11) .
O1 C1 1.269(13) .
O2 C1 1.275(11) .
O3 C4 1.209(12) .
O4 C9 1.257(10) .
O5 C11 1.284(12) .
O6 C11 1.234(11) .
O7 C19 1.216(11) .
O8 C16 1.234(10) .
O9 C26 1.259(17) .
O10 C29 1.148(17) .
N1 C2 1.498(10) .
N1 C4 1.389(13) .
N1 C9 1.413(12) .
N2 C12 1.500(10) .
N2 C16 1.379(11) .
N2 C19 1.405(12) .
N3 C21 1.330(16) .
N3 C25 1.341(16) .
N4 C26 1.308(14) .
N4 C27 1.469(13) .
N4 C28 1.469(12) .
N5 C29 1.236(16) .
N5 C30 1.4402(15) .
N5 C31 1.438(7) .
C1 C2 1.515(14) .
C2 H2 1.0000 .
C2 C3 1.444(15) .
C3 H3A 0.9800 .
C3 H3B 0.9800 .
C3 H3C 0.9800 .
C4 C6 1.469(12) .
C5 H5 0.9500 .
C5 C6 1.372(12) .
C5 C10 1.367(14) 3_465
C6 C7 1.414(10) .
C7 C7 1.431(17) 3_465
C7 C8 1.385(11) .
C8 C9 1.466(11) .
C8 C10 1.376(12) .
C10 H10 0.9500 .
C11 C12 1.517(15) .
C12 H12 1.0000 .
C12 C13 1.543(16) .
C13 H13A 0.9800 .
C13 H13B 0.9800 .
C13 H13C 0.9800 .
C14 H14 0.9500 .
C14 C15 1.346(12) .
C14 C20 1.416(13) 3_465
C15 C16 1.451(11) .
C15 C17 1.395(11) .
C17 C17 1.451(16) 3_465
C17 C18 1.392(10) .
C18 C19 1.465(11) .
C18 C20 1.394(12) .
C20 H20 0.9500 .
C21 H21 0.9500 .
C21 C22 1.388(12) .
C22 H22 0.9500 .
C22 C23 1.399(16) .
C23 C23 1.514(12) 3_375
C23 C24 1.397(17) .
C24 H24 0.9500 .
C24 C25 1.366(13) .
C25 H25 0.9500 .
C26 H26 0.9500 .
C27 H27A 0.9800 .
C27 H27B 0.9800 .
C27 H27C 0.9800 .
C28 H28A 0.9800 .
C28 H28B 0.9800 .
C28 H28C 0.9800 .
C29 H29 0.9500 .
C30 H30A 0.9800 .
C30 H30B 0.9800 .
C30 H30C 0.9800 .
C31 H31A 0.9800 .
C31 H31B 0.9800 .
C31 H31C 0.9800 .
Cd2 O11 2.240(8) .
Cd2 O15 2.237(8) .
Cd2 O19 2.350(11) .
Cd2 O20 2.377(12) .
Cd2 N8 2.312(8) .
Cd2 C32 2.719(13) .
Cd2 C42 2.739(13) .
O11 C32 1.230(15) .
O12 C32 1.283(15) .
O13 C37 1.224(12) .
O14 C39 1.234(15) .
O15 C42 1.250(17) .
O16 C42 1.256(15) .
O17 C45 1.257(14) .
O18 C46 1.229(11) .
O19 H19A 0.8201(16) .
O19 H19B 0.8200(15) .
O19 C57 1.27(2) .
O20 H20A 0.8200(15) .
O20 H20B 0.8201(17) .
O20 C60 1.26(2) .
N6 C33 1.469(13) .
N6 C37 1.393(15) .
N6 C39 1.423(15) .
N7 C43 1.528(13) .
N7 C45 1.404(14) .
N7 C46 1.384(14) .
N8 C52 1.309(16) .
N8 C56 1.320(16) .
N9 C57 1.24(2) .
N9 C58 1.397(13) .
N9 C59 1.464(13) .
N10 C60 1.22(2) .
N10 C61 1.444(13) .
N10 C62 1.427(13) .
C32 C33 1.534(16) .
C33 H33 1.0000 .
C33 C34 1.549(17) .
C34 H34A 0.9800 .
C34 H34B 0.9800 .
C34 H34C 0.9800 .
C35 H35 0.9500 .
C35 C36 1.350(16) .
C35 C41 1.416(16) 3_575
C36 C37 1.466(13) .
C36 C38 1.398(12) .
C38 C38 1.36(2) 3_575
C38 C40 1.432(14) .
C39 C40 1.487(16) .
C40 C41 1.375(13) .
C41 H41 0.9500 .
C42 C43 1.492(17) .
C43 H43 1.0000 .
C43 C44 1.503(17) .
C44 H44A 0.9800 .
C44 H44B 0.9800 .
C44 H44C 0.9800 .
C45 C50 1.428(16) .
C46 C48 1.489(13) .
C47 H47 0.9500 .
C47 C48 1.370(14) .
C47 C51 1.354(15) 3_575
C48 C49 1.378(12) .
C49 C49 1.395(18) 3_575
C49 C50 1.437(13) .
C50 C51 1.370(13) .
C51 H51 0.9500 .
C52 H52 0.9500 .
C52 C53 1.388(15) .
C53 H53 0.9500 .
C53 C54 1.419(15) .
C54 C54 1.462(16) 3_465
C54 C55 1.399(15) .
C55 H55 0.9500 .
C55 C56 1.388(14) .
C56 H56 0.9500 .
C57 H57 0.9500 .
C58 H58A 0.9800 .
C58 H58B 0.9800 .
C58 H58C 0.9800 .
C59 H59A 0.9800 .
C59 H59B 0.9800 .
C59 H59C 0.9800 .
C60 H60 0.9500 .
C61 H61A 0.9800 .
C61 H61B 0.9800 .
C61 H61C 0.9800 .
C62 H62A 0.9800 .
C62 H62B 0.9800 .
C62 H62C 0.9800 .

loop_
_geom_torsion_atom_site_label_1
_geom_torsion_atom_site_label_2
_geom_torsion_atom_site_label_3
_geom_torsion_atom_site_label_4
_geom_torsion
_geom_torsion_site_symmetry_1
_geom_torsion_site_symmetry_4
Cd1 O1 C1 O2 2.3(12) . .
Cd1 O1 C1 C2 175.7(8) . .
Cd1 O5 C11 O6 0.7(12) . .
Cd1 O5 C11 C12 174.5(8) . .
Cd1 O9 C26 N4 121.8(16) . .
Cd1 O10 C29 N5 114(3) . .
Cd1 N3 C21 C22 179.5(8) . .
Cd1 N3 C25 C24 -179.3(8) . .
O1 C1 C2 N1 30.5(13) . .
O1 C1 C2 C3 158.6(10) . .
O2 C1 C2 N1 -155.5(9) . .
O2 C1 C2 C3 -27.4(14) . .
O3 C4 C6 C5 -2.0(15) . .
O3 C4 C6 C7 174.5(9) . .
O5 C11 C12 N2 30.5(13) . .
O5 C11 C12 C13 156.0(11) . .
O6 C11 C12 N2 -155.4(10) . .
O6 C11 C12 C13 -29.9(15) . .
N1 C4 C6 C5 176.1(8) . .
N1 C4 C6 C7 -7.4(13) . .
N3 C21 C22 C23 -0.2(18) . .
C2 N1 C4 O3 6.9(14) . .
C2 N1 C4 C6 -171.3(8) . .
C2 N1 C9 O4 -4.1(12) . .
C2 N1 C9 C8 177.1(7) . .
C4 N1 C2 C1 56.2(11) . .
C4 N1 C2 C3 -73.1(13) . .
C4 N1 C9 O4 -179.8(8) . .
C4 N1 C9 C8 1.5(12) . .
C4 C6 C7 C7 -176.8(6) . 3_465
C4 C6 C7 C8 4.7(13) . .
C5 C6 C7 C7 -0.3(9) . 3_465
C5 C6 C7 C8 -178.8(8) . .
C6 C7 C8 C9 1.3(12) . .
C6 C7 C8 C10 176.8(7) . .
C7 C7 C8 C9 -177.1(5) 3_465 .
C7 C7 C8 C10 -1.7(9) 3_465 .
C7 C8 C9 O4 176.8(8) . .
C7 C8 C9 N1 -4.4(11) . .
C7 C8 C10 C5 3.7(13) . 3_465
C9 N1 C2 C1 -119.7(9) . .
C9 N1 C2 C3 110.9(11) . .
C9 N1 C4 O3 -177.4(8) . .
C9 N1 C4 C6 4.4(13) . .
C9 C8 C10 C5 179.1(8) . 3_465
C10 C5 C6 C4 178.9(9) 3_465 .
C10 C5 C6 C7 2.4(13) 3_465 .
C10 C8 C9 O4 1.3(13) . .
C10 C8 C9 N1 -179.9(7) . .
C12 N2 C16 O8 -4.4(12) . .
C12 N2 C16 C15 177.2(7) . .
C12 N2 C19 O7 6.7(12) . .
C12 N2 C19 C18 -172.3(7) . .
C14 C15 C16 O8 0.5(13) . .
C14 C15 C16 N2 178.8(7) . .
C14 C15 C17 C17 0.0(10) . 3_465
C14 C15 C17 C18 178.9(8) . .
C15 C17 C18 C19 2.8(12) . .
C15 C17 C18 C20 -176.0(8) . .
C16 N2 C12 C11 -120.8(9) . .
C16 N2 C12 C13 113.8(12) . .
C16 N2 C19 O7 -177.6(8) . .
C16 N2 C19 C18 3.4(12) . .
C16 C15 C17 C17 -176.6(5) . 3_465
C16 C15 C17 C18 2.3(11) . .
C17 C15 C16 O8 177.2(8) . .
C17 C15 C16 N2 -4.5(11) . .
C17 C17 C18 C19 -178.3(5) 3_465 .
C17 C17 C18 C20 2.8(9) 3_465 .
C17 C18 C19 O7 175.4(8) . .
C17 C18 C19 N2 -5.5(11) . .
C17 C18 C20 C14 -1.9(13) . 3_465
C19 N2 C12 C11 55.2(11) . .
C19 N2 C12 C13 -70.3(13) . .
C19 N2 C16 O8 180.0(8) . .
C19 N2 C16 C15 1.6(12) . .
C19 C18 C20 C14 179.3(8) . 3_465
C20 C14 C15 C16 177.6(8) 3_465 .
C20 C14 C15 C17 1.0(13) 3_465 .
C20 C18 C19 O7 -5.7(13) . .
C20 C18 C19 N2 173.3(8) . .
C21 N3 C25 C24 1.5(19) . .
C21 C22 C23 C23 179.7(8) . 3_375
C21 C22 C23 C24 1.6(17) . .
C22 C23 C24 C25 -1.5(16) . .
C23 C23 C24 C25 -179.5(7) 3_375 .
C23 C24 C25 N3 -0.1(17) . .
C25 N3 C21 C22 -1.4(19) . .
C27 N4 C26 O9 13(3) . .
C28 N4 C26 O9 173.2(19) . .
C30 N5 C29 O10 167(3) . .
C31 N5 C29 O10 -31(4) . .
Cd2 O11 C32 O12 -16.9(17) . .
Cd2 O11 C32 C33 159.3(11) . .
Cd2 O15 C42 O16 -18.7(17) . .
Cd2 O15 C42 C43 163.2(12) . .
Cd2 O19 C57 N9 -133.7(17) . .
Cd2 O20 C60 N10 -135.2(18) . .
Cd2 N8 C52 C53 -178.8(7) . .
Cd2 N8 C56 C55 178.9(7) . .
Cd2 C32 C33 N6 82(3) . .
Cd2 C32 C33 C34 -148(2) . .
Cd2 C42 C43 N7 80(4) . .
Cd2 C42 C43 C44 -148(4) . .
O11 C32 C33 N6 10.2(18) . .
O11 C32 C33 C34 140.7(14) . .
O12 C32 C33 N6 -173.2(13) . .
O12 C32 C33 C34 -42.7(18) . .
O14 C39 C40 C38 -175.3(10) . .
O14 C39 C40 C41 2.7(16) . .
O15 C42 C43 N7 5.8(18) . .
O15 C42 C43 C44 137.4(15) . .
O16 C42 C43 N7 -172.5(12) . .
O16 C42 C43 C44 -40.9(19) . .
O17 C45 C50 C49 -174.0(8) . .
O17 C45 C50 C51 4.8(15) . .
O18 C46 C48 C47 12.3(13) . .
O18 C46 C48 C49 -166.2(9) . .
N6 C39 C40 C38 2.9(13) . .
N6 C39 C40 C41 -179.1(8) . .
N7 C45 C50 C49 2.3(12) . .
N7 C45 C50 C51 -178.9(8) . .
N7 C46 C48 C47 -169.5(8) . .
N7 C46 C48 C49 12.0(12) . .
N8 C52 C53 C54 0.7(15) . .
C33 N6 C37 O13 -3.9(15) . .
C33 N6 C37 C36 178.7(9) . .
C33 N6 C39 O14 -6.8(15) . .
C33 N6 C39 C40 175.0(9) . .
C35 C36 C37 O13 13.6(14) . .
C35 C36 C37 N6 -168.9(8) . .
C35 C36 C38 C38 -0.6(10) . 3_575
C35 C36 C38 C40 -179.7(8) . .
C36 C38 C40 C39 -6.8(13) . .
C36 C38 C40 C41 175.2(8) . .
C37 N6 C33 C32 79.7(13) . .
C37 N6 C33 C34 -52.5(14) . .
C37 N6 C39 O14 -172.2(10) . .
C37 N6 C39 C40 9.6(14) . .
C37 C36 C38 C38 178.2(5) . 3_575
C37 C36 C38 C40 -0.8(13) . .
C38 C36 C37 O13 -165.2(9) . .
C38 C36 C37 N6 12.3(12) . .
C38 C38 C40 C39 174.1(6) 3_575 .
C38 C38 C40 C41 -3.9(10) 3_575 .
C38 C40 C41 C35 0.1(13) . 3_575
C39 N6 C33 C32 -86.3(12) . .
C39 N6 C33 C34 141.4(10) . .
C39 N6 C37 O13 160.5(10) . .
C39 N6 C37 C36 -17.0(14) . .
C39 C40 C41 C35 -177.9(8) . 3_575
C41 C35 C36 C37 177.7(8) 3_575 .
C41 C35 C36 C38 -3.4(14) 3_575 .
C43 N7 C45 O17 -7.7(13) . .
C43 N7 C45 C50 175.9(8) . .
C43 N7 C46 O18 -4.4(14) . .
C43 N7 C46 C48 177.4(7) . .
C45 N7 C43 C42 -83.0(11) . .
C45 N7 C43 C44 142.6(10) . .
C45 N7 C46 O18 160.9(9) . .
C45 N7 C46 C48 -17.3(12) . .
C45 C50 C51 C47 -179.9(9) . 3_575
C46 N7 C43 C42 83.4(12) . .
C46 N7 C43 C44 -51.0(13) . .
C46 N7 C45 O17 -173.3(9) . .
C46 N7 C45 C50 10.4(13) . .
C46 C48 C49 C49 177.2(5) . 3_575
C46 C48 C49 C50 -0.4(12) . .
C47 C48 C49 C49 -1.3(10) . 3_575
C47 C48 C49 C50 -178.9(8) . .
C48 C49 C50 C45 -6.9(12) . .
C48 C49 C50 C51 174.3(8) . .
C49 C49 C50 C45 175.4(6) 3_575 .
C49 C49 C50 C51 -3.4(10) 3_575 .
C49 C50 C51 C47 -1.1(14) . 3_575
C51 C47 C48 C46 178.0(8) 3_575 .
C51 C47 C48 C49 -3.5(14) 3_575 .
C52 N8 C56 C55 3.4(19) . .
C52 C53 C54 C54 -179.6(6) . 3_465
C52 C53 C54 C55 1.8(14) . .
C53 C54 C55 C56 -1.7(15) . .
C54 C54 C55 C56 179.6(7) 3_465 .
C54 C55 C56 N8 -0.8(16) . .
C56 N8 C52 C53 -3.4(19) . .
C58 N9 C57 O19 49(4) . .
C59 N9 C57 O19 -177(2) . .
C61 N10 C60 O20 -172(2) . .
C62 N10 C60 O20 0(4) . .
